data_8105716
loop_
_publ_author_name
'Zhang, Jingxiao'
'Gao, Fengge'
'Qi, Linyue'
'Yin, Xia'

_publ_section_title
;
 The crystal structure of
 (E)-1-ferrocenyl-3-(naphthalen-1-yl)prop-2-en-1-one, C23H18FeO
;
_journal_issue 3
_journal_name_full 'Zeitschrift f\"ur Kristallographie - New Crystal Structures'
_journal_page_first 433
_journal_page_last 435
_journal_paper_doi 10.1515/ncrs-2022-0058
_journal_volume 237
_journal_year 2022
_chemical_formula_moiety 'C23 H18 Fe O'
_chemical_formula_sum 'C23 H18 Fe O'
_chemical_formula_weight 366.22
_space_group_crystal_system orthorhombic
_space_group_IT_number 33
_space_group_name_Hall 'P 2c -2n'
_space_group_name_H-M_alt 'P n a 21'
_atom_sites_solution_hydrogens geom
_cell_angle_alpha 90
_cell_angle_beta 90
_cell_angle_gamma 90
_cell_formula_units_Z 4
_cell_length_a 28.3217(11)
_cell_length_b 5.7477(2)
_cell_length_c 10.3071(3)
_cell_measurement_reflns_used 4785
_cell_measurement_temperature 150
_cell_measurement_theta_max 26.131
_cell_measurement_theta_min 2.444
_cell_volume 1677.84(10)
_computing_cell_refinement 'SAINT V8.40A (?, 2016) [1]'
_computing_data_reduction 'SAINT V8.40A (?, 2016) [1]'
_computing_molecular_graphics 'Olex2 1.5 (Dolomanov et al., 2009) [2]'
_computing_publication_material 'Olex2 1.5 (Dolomanov et al., 2009) [2]'
_computing_structure_refinement 'SHELXL 2019/2 (Sheldrick, 2015) [3]'
_computing_structure_solution 'ShelXT (Sheldrick, 2015) [4]'
_diffrn_ambient_temperature 150.00
_diffrn_measured_fraction_theta_full 0.999
_diffrn_measured_fraction_theta_max 0.998
_diffrn_measurement_device_type 'D8 VENTURE'
_diffrn_measurement_method '\f and \w scans'
_diffrn_radiation_type MoK\a
_diffrn_radiation_wavelength 0.71073
_diffrn_reflns_av_R_equivalents 0.0653
_diffrn_reflns_av_unetI/netI 0.0537
_diffrn_reflns_Laue_measured_fraction_full 0.999
_diffrn_reflns_Laue_measured_fraction_max 0.998
_diffrn_reflns_limit_h_max 35
_diffrn_reflns_limit_h_min -35
_diffrn_reflns_limit_k_max 6
_diffrn_reflns_limit_k_min -7
_diffrn_reflns_limit_l_max 12
_diffrn_reflns_limit_l_min -12
_diffrn_reflns_number 16989
_diffrn_reflns_point_group_measured_fraction_full 0.996
_diffrn_reflns_point_group_measured_fraction_max 0.993
_diffrn_reflns_theta_full 25.242
_diffrn_reflns_theta_max 26.467
_diffrn_reflns_theta_min 2.444
_exptl_absorpt_coefficient_mu 0.906
_exptl_absorpt_correction_T_max 0.7454
_exptl_absorpt_correction_T_min 0.6556
_exptl_absorpt_correction_type multi-scan
_exptl_absorpt_process_details
'SADABS-2016/2 (Bruker,2016/2) was used for absorption correction. wR2(int) was 0.1330 before and 0.0596 after correction. The Ratio of minimum to maximum transmission is 0.8795. The \l/2 correction factor is Not present.'
_exptl_crystal_colour red
_exptl_crystal_colour_primary red
_exptl_crystal_density_diffrn 1.450
_exptl_crystal_description block
_exptl_crystal_F_000 760
_exptl_crystal_size_max 0.19
_exptl_crystal_size_mid 0.14
_exptl_crystal_size_min 0.11
_refine_diff_density_max 0.432
_refine_diff_density_min -0.303
_refine_diff_density_rms 0.068
_refine_ls_abs_structure_details
;
 Flack x determined using 1112 quotients [(I+)-(I-)]/[(I+)+(I-)]
 (Parsons, Flack and Wagner, Acta Cryst. B69 (2013) 249-259).
;
_refine_ls_abs_structure_Flack 0.017(14)
_refine_ls_extinction_coef .
_refine_ls_extinction_method none
_refine_ls_goodness_of_fit_ref 1.082
_refine_ls_hydrogen_treatment constr
_refine_ls_matrix_type full
_refine_ls_number_parameters 226
_refine_ls_number_reflns 3445
_refine_ls_number_restraints 275
_refine_ls_restrained_S_all 1.072
_refine_ls_R_factor_all 0.0590
_refine_ls_R_factor_gt 0.0372
_refine_ls_shift/su_max 0.001
_refine_ls_shift/su_mean 0.000
_refine_ls_structure_factor_coef Fsqd
_refine_ls_weighting_details 'w=1/[\s^2^(Fo^2^)+1.4831P] where P=(Fo^2^+2Fc^2^)/3'
_refine_ls_weighting_scheme calc
_refine_ls_wR_factor_gt 0.0595
_refine_ls_wR_factor_ref 0.0713
_reflns_Friedel_coverage 0.879
_reflns_Friedel_fraction_full 0.992
_reflns_Friedel_fraction_max 0.987
_reflns_number_gt 2786
_reflns_number_total 3445
_reflns_threshold_expression 'I > 2\s(I)'
_cod_data_source_file suppl_j_ncrs-2022-0058_suppl.cif
_cod_data_source_block zz
_cod_database_code 8105716
_shelx_space_group_comment
;
The symmetry employed for this shelxl refinement is uniquely defined
by the following loop, which should always be used as a source of
symmetry information in preference to the above space-group names.
They are only intended as comments.
;
_shelx_estimated_absorpt_t_max 0.907
_shelx_estimated_absorpt_t_min 0.847
_olex2_refinement_description
;
1. Fixed Uiso
 At 1.2 times of:
  All C(H) groups
2. Rigid body (RIGU) restrains
 All non-hydrogen atoms
 with sigma for 1-2 distances of 0.004 and sigma for 1-3 distances of 0.004
3.a Aromatic/amide H refined with riding coordinates:
 C1(H1), C2(H2), C3(H3), C4(H4), C7(H7), C8(H8), C10(H10), C11(H11), C12(H12),
 C15(H15), C16(H16), C17(H17), C18(H18), C19(H19), C20(H20), C21(H21), C22(H22),
  C23(H23)
;
_olex2_submission_special_instructions 'No special instructions were received'

loop_
_space_group_symop_operation_xyz
'x, y, z'
'-x, -y, z+1/2'
'x+1/2, -y+1/2, z'
'-x+1/2, y+1/2, z+1/2'

loop_
_atom_site_label
_atom_site_type_symbol
_atom_site_fract_x
_atom_site_fract_y
_atom_site_fract_z
_atom_site_U_iso_or_equiv
_atom_site_adp_type
_atom_site_occupancy
_atom_site_site_symmetry_order
_atom_site_calc_flag
_atom_site_refinement_flags_posn
_atom_site_refinement_flags_adp
_atom_site_refinement_flags_occupancy
_atom_site_disorder_assembly
_atom_site_disorder_group
C1 C 0.73238(16) 0.9104(9) 0.6859(4) 0.0238(11) Uani 1 1 d . . . . .
H1 H 0.726441 1.069613 0.704405 0.029 Uiso 1 1 calc R U . . .
C2 C 0.76457(14) 0.7640(7) 0.7523(6) 0.0239(10) Uani 1 1 d . . . . .
H2 H 0.783808 0.808656 0.823640 0.029 Uiso 1 1 calc R U . . .
C3 C 0.76333(16) 0.5392(9) 0.6946(4) 0.0250(11) Uani 1 1 d . . . . .
H3 H 0.781860 0.408990 0.719775 0.030 Uiso 1 1 calc R U . . .
C4 C 0.72957(16) 0.5434(9) 0.5929(4) 0.0222(10) Uani 1 1 d . . . . .
H4 H 0.721114 0.415953 0.539058 0.027 Uiso 1 1 calc R U . . .
C5 C 0.71038(16) 0.7753(8) 0.5858(5) 0.0210(10) Uani 1 1 d . . . . .
C6 C 0.67241(15) 0.8631(9) 0.5012(4) 0.0217(10) Uani 1 1 d . . . . .
C7 C 0.61331(16) 0.7681(9) 0.3371(5) 0.0260(11) Uani 1 1 d . . . . .
H7 H 0.606950 0.930326 0.336137 0.031 Uiso 1 1 calc R U . . .
C8 C 0.64558(16) 0.6954(9) 0.4223(4) 0.0229(11) Uani 1 1 d . . . . .
H8 H 0.651305 0.533485 0.432224 0.027 Uiso 1 1 calc R U . . .
C9 C 0.58666(14) 0.6259(9) 0.2450(6) 0.0263(12) Uani 1 1 d . . . . .
C10 C 0.60632(19) 0.4278(10) 0.1941(5) 0.0343(13) Uani 1 1 d . . . . .
H10 H 0.636069 0.376366 0.225519 0.041 Uiso 1 1 calc R U . . .
C11 C 0.5835(2) 0.2987(12) 0.0963(5) 0.0478(16) Uani 1 1 d . . . . .
H11 H 0.597319 0.159623 0.064218 0.057 Uiso 1 1 calc R U . . .
C12 C 0.5416(2) 0.3741(14) 0.0482(6) 0.0574(18) Uani 1 1 d . . . . .
H12 H 0.527205 0.290544 -0.020783 0.069 Uiso 1 1 calc R U . . .
C13 C 0.5191(2) 0.5714(13) 0.0976(5) 0.0480(16) Uani 1 1 d . . . . .
C14 C 0.54131(18) 0.7020(10) 0.2003(5) 0.0345(13) Uani 1 1 d . . . . .
C15 C 0.51718(16) 0.8936(10) 0.2523(8) 0.0434(13) Uani 1 1 d . . . . .
H15 H 0.531423 0.980643 0.320153 0.052 Uiso 1 1 calc R U . . .
C16 C 0.4734(2) 0.9585(13) 0.2073(7) 0.066(2) Uani 1 1 d . . . . .
H16 H 0.457546 1.087843 0.244639 0.079 Uiso 1 1 calc R U . . .
C17 C 0.4523(2) 0.8327(18) 0.1060(8) 0.078(2) Uani 1 1 d . . . . .
H17 H 0.422150 0.878061 0.074817 0.094 Uiso 1 1 calc R U . . .
C18 C 0.4741(2) 0.6500(17) 0.0529(7) 0.073(2) Uani 1 1 d . . . . .
H18 H 0.459272 0.570010 -0.016716 0.088 Uiso 1 1 calc R U . . .
C19 C 0.64377(18) 0.7403(9) 0.8801(5) 0.0342(13) Uani 1 1 d . . . . .
H19 H 0.634748 0.897442 0.894386 0.041 Uiso 1 1 calc R U . . .
C20 C 0.67762(18) 0.6133(10) 0.9528(5) 0.0324(12) Uani 1 1 d . . . . .
H20 H 0.695308 0.670881 1.024202 0.039 Uiso 1 1 calc R U . . .
C21 C 0.68047(17) 0.3855(9) 0.9004(5) 0.0296(11) Uani 1 1 d . . . . .
H21 H 0.700322 0.263756 0.930592 0.035 Uiso 1 1 calc R U . . .
C22 C 0.64869(15) 0.3719(9) 0.7960(4) 0.0246(11) Uani 1 1 d . . . . .
H22 H 0.643379 0.238783 0.743329 0.030 Uiso 1 1 calc R U . . .
C23 C 0.62579(15) 0.5912(8) 0.7822(6) 0.0299(12) Uani 1 1 d . . . . .
H23 H 0.602698 0.630357 0.718992 0.036 Uiso 1 1 calc R U . . .
Fe1 Fe 0.69753(2) 0.62801(10) 0.76204(7) 0.02021(15) Uani 1 1 d . . . . .
O1 O 0.66388(11) 1.0735(6) 0.4978(3) 0.0286(8) Uani 1 1 d . . . . .

loop_
_atom_site_aniso_label
_atom_site_aniso_U_11
_atom_site_aniso_U_22
_atom_site_aniso_U_33
_atom_site_aniso_U_23
_atom_site_aniso_U_13
_atom_site_aniso_U_12
C1 0.028(3) 0.023(3) 0.020(2) -0.004(2) 0.004(2) -0.0037(19)
C2 0.021(2) 0.032(2) 0.019(2) -0.001(3) 0.000(2) -0.0058(17)
C3 0.022(2) 0.030(3) 0.022(2) -0.002(2) 0.002(2) 0.002(2)
C4 0.025(2) 0.024(3) 0.017(2) -0.0039(19) 0.000(2) 0.001(2)
C5 0.024(2) 0.018(2) 0.020(2) -0.0023(19) 0.0011(19) -0.0020(19)
C6 0.024(2) 0.022(2) 0.019(2) -0.001(2) 0.0037(19) -0.001(2)
C7 0.023(3) 0.030(3) 0.025(3) 0.002(2) 0.002(2) 0.001(2)
C8 0.021(2) 0.024(3) 0.023(2) -0.001(2) 0.000(2) 0.001(2)
C9 0.021(2) 0.035(2) 0.023(3) 0.006(2) 0.000(2) -0.0065(19)
C10 0.034(3) 0.043(3) 0.026(3) -0.004(2) 0.002(2) -0.007(2)
C11 0.055(4) 0.059(4) 0.029(3) -0.013(3) 0.005(3) -0.026(3)
C12 0.058(4) 0.091(5) 0.024(3) 0.000(3) -0.002(3) -0.042(3)
C13 0.036(3) 0.082(4) 0.026(3) 0.020(3) -0.011(2) -0.030(3)
C14 0.025(3) 0.051(3) 0.027(3) 0.015(2) -0.004(2) -0.010(2)
C15 0.027(2) 0.057(3) 0.046(3) 0.022(4) 0.000(3) 0.004(2)
C16 0.028(3) 0.090(5) 0.079(5) 0.050(4) 0.002(3) 0.005(3)
C17 0.029(4) 0.135(7) 0.071(5) 0.062(4) -0.013(3) -0.013(4)
C18 0.036(4) 0.134(7) 0.049(4) 0.042(4) -0.015(3) -0.033(4)
C19 0.038(3) 0.028(3) 0.036(3) -0.005(2) 0.018(2) -0.001(2)
C20 0.036(3) 0.044(3) 0.018(2) -0.004(2) 0.008(2) -0.012(3)
C21 0.027(3) 0.032(3) 0.029(3) 0.008(2) 0.003(2) -0.001(2)
C22 0.024(2) 0.025(2) 0.024(3) -0.002(2) 0.0010(19) -0.004(2)
C23 0.022(2) 0.032(3) 0.036(3) 0.007(3) 0.006(2) 0.0001(18)
Fe1 0.0229(3) 0.0196(3) 0.0181(3) -0.0018(4) 0.0006(4) -0.0018(3)
O1 0.0321(19) 0.0204(19) 0.0333(19) 0.0008(15) -0.0013(16) 0.0001(15)

loop_
_atom_type_symbol
_atom_type_description
_atom_type_scat_dispersion_real
_atom_type_scat_dispersion_imag
_atom_type_scat_source
C C 0.0033 0.0016 'International Tables Vol C Tables 4.2.6.8 and 6.1.1.4'
H H 0.0000 0.0000 'International Tables Vol C Tables 4.2.6.8 and 6.1.1.4'
Fe Fe 0.3463 0.8444 'International Tables Vol C Tables 4.2.6.8 and 6.1.1.4'
O O 0.0106 0.0060 'International Tables Vol C Tables 4.2.6.8 and 6.1.1.4'

loop_
_geom_angle_atom_site_label_1
_geom_angle_atom_site_label_2
_geom_angle_atom_site_label_3
_geom_angle
_geom_angle_site_symmetry_1
_geom_angle_site_symmetry_3
C2 C1 H1 126.1 . .
C2 C1 C5 107.8(4) . .
C2 C1 Fe1 69.9(3) . .
C5 C1 H1 126.1 . .
C5 C1 Fe1 68.8(3) . .
Fe1 C1 H1 126.8 . .
C1 C2 H2 125.6 . .
C1 C2 C3 108.7(4) . .
C1 C2 Fe1 69.8(2) . .
C3 C2 H2 125.6 . .
C3 C2 Fe1 69.6(3) . .
Fe1 C2 H2 126.5 . .
C2 C3 H3 126.0 . .
C2 C3 Fe1 69.8(3) . .
C4 C3 C2 108.0(4) . .
C4 C3 H3 126.0 . .
C4 C3 Fe1 68.5(3) . .
Fe1 C3 H3 127.2 . .
C3 C4 H4 126.0 . .
C3 C4 C5 107.9(4) . .
C3 C4 Fe1 70.7(3) . .
C5 C4 H4 126.0 . .
C5 C4 Fe1 69.7(3) . .
Fe1 C4 H4 125.1 . .
C1 C5 C4 107.5(4) . .
C1 C5 C6 123.9(4) . .
C1 C5 Fe1 70.2(3) . .
C4 C5 C6 128.5(4) . .
C4 C5 Fe1 68.8(3) . .
C6 C5 Fe1 122.7(3) . .
C8 C6 C5 118.6(4) . .
O1 C6 C5 119.7(4) . .
O1 C6 C8 121.7(4) . .
C8 C7 H7 116.4 . .
C8 C7 C9 127.3(5) . .
C9 C7 H7 116.4 . .
C6 C8 H8 119.6 . .
C7 C8 C6 120.8(5) . .
C7 C8 H8 119.6 . .
C10 C9 C7 120.2(4) . .
C10 C9 C14 119.6(5) . .
C14 C9 C7 120.1(5) . .
C9 C10 H10 119.2 . .
C9 C10 C11 121.6(6) . .
C11 C10 H10 119.2 . .
C10 C11 H11 120.2 . .
C12 C11 C10 119.7(6) . .
C12 C11 H11 120.2 . .
C11 C12 H12 119.2 . .
C11 C12 C13 121.7(6) . .
C13 C12 H12 119.2 . .
C12 C13 C14 119.4(6) . .
C12 C13 C18 123.1(6) . .
C18 C13 C14 117.5(7) . .
C9 C14 C13 117.9(5) . .
C15 C14 C9 123.6(5) . .
C15 C14 C13 118.5(6) . .
C14 C15 H15 119.2 . .
C16 C15 C14 121.6(7) . .
C16 C15 H15 119.2 . .
C15 C16 H16 120.2 . .
C15 C16 C17 119.6(8) . .
C17 C16 H16 120.2 . .
C16 C17 H17 119.5 . .
C18 C17 C16 120.9(7) . .
C18 C17 H17 119.5 . .
C13 C18 H18 119.0 . .
C17 C18 C13 121.9(8) . .
C17 C18 H18 119.0 . .
C20 C19 H19 126.1 . .
C20 C19 Fe1 69.5(3) . .
C23 C19 H19 126.1 . .
C23 C19 C20 107.9(5) . .
C23 C19 Fe1 69.8(3) . .
Fe1 C19 H19 126.2 . .
C19 C20 H20 125.9 . .
C19 C20 Fe1 70.0(3) . .
C21 C20 C19 108.2(5) . .
C21 C20 H20 125.9 . .
C21 C20 Fe1 69.9(3) . .
Fe1 C20 H20 125.8 . .
C20 C21 H21 126.1 . .
C20 C21 Fe1 69.6(3) . .
C22 C21 C20 107.8(5) . .
C22 C21 H21 126.1 . .
C22 C21 Fe1 69.9(3) . .
Fe1 C21 H21 126.1 . .
C21 C22 H22 125.7 . .
C21 C22 C23 108.6(5) . .
C21 C22 Fe1 70.0(3) . .
C23 C22 H22 125.7 . .
C23 C22 Fe1 69.8(3) . .
Fe1 C22 H22 126.0 . .
C19 C23 C22 107.5(5) . .
C19 C23 H23 126.3 . .
C19 C23 Fe1 69.8(3) . .
C22 C23 H23 126.3 . .
C22 C23 Fe1 69.6(2) . .
Fe1 C23 H23 126.0 . .
C1 Fe1 C2 40.31(18) . .
C3 Fe1 C1 68.36(19) . .
C3 Fe1 C2 40.53(18) . .
C4 Fe1 C1 69.25(19) . .
C4 Fe1 C2 68.6(2) . .
C4 Fe1 C3 40.72(18) . .
C4 Fe1 C5 41.57(18) . .
C4 Fe1 C19 156.7(2) . .
C4 Fe1 C20 160.1(2) . .
C4 Fe1 C21 122.7(2) . .
C4 Fe1 C22 106.07(19) . .
C4 Fe1 C23 120.4(2) . .
C5 Fe1 C1 41.02(17) . .
C5 Fe1 C2 68.5(2) . .
C5 Fe1 C3 68.86(19) . .
C5 Fe1 C19 122.0(2) . .
C5 Fe1 C20 157.4(2) . .
C5 Fe1 C21 160.78(19) . .
C5 Fe1 C22 124.83(17) . .
C5 Fe1 C23 108.1(2) . .
C19 Fe1 C1 109.5(2) . .
C19 Fe1 C2 126.5(2) . .
C19 Fe1 C3 162.1(2) . .
C19 Fe1 C23 40.4(2) . .
C20 Fe1 C1 122.1(2) . .
C20 Fe1 C2 108.5(2) . .
C20 Fe1 C3 124.4(2) . .
C20 Fe1 C19 40.5(2) . .
C20 Fe1 C21 40.5(2) . .
C20 Fe1 C22 67.71(19) . .
C20 Fe1 C23 68.0(2) . .
C21 Fe1 C1 156.18(19) . .
C21 Fe1 C2 120.6(2) . .
C21 Fe1 C3 106.3(2) . .
C21 Fe1 C19 68.1(2) . .
C21 Fe1 C23 68.1(2) . .
C22 Fe1 C1 162.99(18) . .
C22 Fe1 C2 154.76(18) . .
C22 Fe1 C3 119.4(2) . .
C22 Fe1 C19 67.9(2) . .
C22 Fe1 C21 40.07(18) . .
C22 Fe1 C23 40.63(18) . .
C23 Fe1 C1 126.54(19) . .
C23 Fe1 C2 163.34(19) . .
C23 Fe1 C3 155.0(2) . .

loop_
_geom_bond_atom_site_label_1
_geom_bond_atom_site_label_2
_geom_bond_distance
_geom_bond_site_symmetry_2
C1 H1 0.9500 .
C1 C2 1.417(6) .
C1 C5 1.434(6) .
C1 Fe1 2.055(5) .
C2 H2 0.9500 .
C2 C3 1.423(6) .
C2 Fe1 2.056(4) .
C3 H3 0.9500 .
C3 C4 1.419(6) .
C3 Fe1 2.053(5) .
C4 H4 0.9500 .
C4 C5 1.441(7) .
C4 Fe1 2.024(5) .
C5 C6 1.474(6) .
C5 Fe1 2.036(5) .
C6 C8 1.473(6) .
C6 O1 1.234(6) .
C7 H7 0.9500 .
C7 C8 1.335(6) .
C7 C9 1.462(7) .
C8 H8 0.9500 .
C9 C10 1.372(7) .
C9 C14 1.433(7) .
C10 H10 0.9500 .
C10 C11 1.409(7) .
C11 H11 0.9500 .
C11 C12 1.356(9) .
C12 H12 0.9500 .
C12 C13 1.397(10) .
C13 C14 1.442(8) .
C13 C18 1.428(9) .
C14 C15 1.403(8) .
C15 H15 0.9500 .
C15 C16 1.374(7) .
C16 H16 0.9500 .
C16 C17 1.404(11) .
C17 H17 0.9500 .
C17 C18 1.335(11) .
C18 H18 0.9500 .
C19 H19 0.9500 .
C19 C20 1.419(7) .
C19 C23 1.418(7) .
C19 Fe1 2.053(5) .
C20 H20 0.9500 .
C20 C21 1.419(7) .
C20 Fe1 2.047(5) .
C21 H21 0.9500 .
C21 C22 1.405(6) .
C21 Fe1 2.052(5) .
C22 H22 0.9500 .
C22 C23 1.425(6) .
C22 Fe1 2.050(5) .
C23 H23 0.9500 .
C23 Fe1 2.053(4) .

loop_
_geom_torsion_atom_site_label_1
_geom_torsion_atom_site_label_2
_geom_torsion_atom_site_label_3
_geom_torsion_atom_site_label_4
_geom_torsion
_geom_torsion_site_symmetry_1
_geom_torsion_site_symmetry_2
_geom_torsion_site_symmetry_3
_geom_torsion_site_symmetry_4
C1 C2 C3 C4 -1.0(5) . . . .
C1 C2 C3 Fe1 -59.0(3) . . . .
C1 C5 C6 C8 -166.7(4) . . . .
C1 C5 C6 O1 13.4(7) . . . .
C2 C1 C5 C4 0.3(5) . . . .
C2 C1 C5 C6 175.9(4) . . . .
C2 C1 C5 Fe1 59.2(3) . . . .
C2 C3 C4 C5 1.2(5) . . . .
C2 C3 C4 Fe1 -58.8(3) . . . .
C3 C4 C5 C1 -0.9(5) . . . .
C3 C4 C5 C6 -176.2(4) . . . .
C3 C4 C5 Fe1 -60.7(3) . . . .
C4 C5 C6 C8 7.9(7) . . . .
C4 C5 C6 O1 -172.0(5) . . . .
C5 C1 C2 C3 0.4(5) . . . .
C5 C1 C2 Fe1 -58.5(3) . . . .
C5 C6 C8 C7 -174.9(4) . . . .
C7 C9 C10 C11 -174.0(5) . . . .
C7 C9 C14 C13 172.3(5) . . . .
C7 C9 C14 C15 -8.7(8) . . . .
C8 C7 C9 C10 -30.9(8) . . . .
C8 C7 C9 C14 153.7(5) . . . .
C9 C7 C8 C6 174.7(5) . . . .
C9 C10 C11 C12 1.8(8) . . . .
C9 C14 C15 C16 -179.2(5) . . . .
C10 C9 C14 C13 -3.1(7) . . . .
C10 C9 C14 C15 175.9(5) . . . .
C10 C11 C12 C13 -3.2(9) . . . .
C11 C12 C13 C14 1.4(9) . . . .
C11 C12 C13 C18 -177.4(6) . . . .
C12 C13 C14 C9 1.8(8) . . . .
C12 C13 C14 C15 -177.3(5) . . . .
C12 C13 C18 C17 176.7(6) . . . .
C13 C14 C15 C16 -0.2(8) . . . .
C14 C9 C10 C11 1.4(8) . . . .
C14 C13 C18 C17 -2.1(9) . . . .
C14 C15 C16 C17 -0.7(9) . . . .
C15 C16 C17 C18 0.2(10) . . . .
C16 C17 C18 C13 1.2(11) . . . .
C18 C13 C14 C9 -179.4(5) . . . .
C18 C13 C14 C15 1.6(8) . . . .
C19 C20 C21 C22 0.1(5) . . . .
C19 C20 C21 Fe1 59.7(3) . . . .
C20 C19 C23 C22 0.3(5) . . . .
C20 C19 C23 Fe1 -59.3(3) . . . .
C20 C21 C22 C23 0.1(5) . . . .
C20 C21 C22 Fe1 59.4(3) . . . .
C21 C22 C23 C19 -0.2(5) . . . .
C21 C22 C23 Fe1 59.5(3) . . . .
C23 C19 C20 C21 -0.2(6) . . . .
C23 C19 C20 Fe1 59.5(3) . . . .
Fe1 C1 C2 C3 58.9(3) . . . .
Fe1 C1 C5 C4 -58.9(3) . . . .
Fe1 C1 C5 C6 116.7(4) . . . .
Fe1 C2 C3 C4 58.0(3) . . . .
Fe1 C3 C4 C5 60.0(3) . . . .
Fe1 C4 C5 C1 59.8(3) . . . .
Fe1 C4 C5 C6 -115.5(5) . . . .
Fe1 C5 C6 C8 -79.8(5) . . . .
Fe1 C5 C6 O1 100.3(5) . . . .
Fe1 C19 C20 C21 -59.7(3) . . . .
Fe1 C19 C23 C22 59.6(3) . . . .
Fe1 C20 C21 C22 -59.6(3) . . . .
Fe1 C21 C22 C23 -59.4(3) . . . .
Fe1 C22 C23 C19 -59.7(3) . . . .
O1 C6 C8 C7 5.0(7) . . . .
